data_7226892
loop_
_publ_author_name
'Senadi, Gopal Chandru'
'Dhandabani, Ganesh Kumar'
'Hu, Wan-Ping'
'Wang, Jeh-Jeng'

_publ_section_title
;
 Metal-free annulation/aerobic oxidative dehydrogenation of cyclohexanones
 with o-acylanilines: efficient syntheses of acridines
;
_journal_issue 23
_journal_name_full 'Green Chem.'
_journal_page_first 6241
_journal_paper_doi 10.1039/C6GC02396G
_journal_volume 18
_journal_year 2016
_chemical_formula_moiety 'C19 H15 N O'
_chemical_formula_sum 'C19 H15 N O'
_chemical_formula_weight 273.32
_space_group_crystal_system triclinic
_space_group_IT_number 2
_space_group_name_Hall '-P 1'
_space_group_name_H-M_alt 'P -1'
_symmetry_cell_setting triclinic
_symmetry_space_group_name_Hall '-P 1'
_symmetry_space_group_name_H-M 'P -1'
_atom_sites_solution_hydrogens geom
_audit_creation_method SHELXL-2014/7
_audit_update_record
;
2016-08-19 deposited with the CCDC.
2016-10-24 downloaded from the CCDC.
;
_cell_angle_alpha 110.318(2)
_cell_angle_beta 90.656(3)
_cell_angle_gamma 115.299(3)
_cell_formula_units_Z 2
_cell_length_a 8.2767(7)
_cell_length_b 8.6984(6)
_cell_length_c 11.4987(9)
_cell_measurement_reflns_used 6282
_cell_measurement_temperature 150(2)
_cell_measurement_theta_max 26.363
_cell_measurement_theta_min 3.062
_cell_volume 689.29(10)
_computing_cell_refinement 'SAINT V7.34A (Bruker AXS, 2006)'
_computing_data_collection 'APEX2 (Bruker AXS, 2010)'
_computing_data_reduction 'SAINT V7.34A (Bruker AXS, 2006)'
_computing_molecular_graphics 'Bruker SHELXTL'
_computing_publication_material 'Bruker SHELXTL'
_computing_structure_refinement 'SHELXL-2014/7 (Sheldrick, 2014)'
_computing_structure_solution 'SHELXL-2014/7 (Sheldrick, 2014)'
_diffrn_ambient_temperature 150(2)
_diffrn_measured_fraction_theta_full 0.996
_diffrn_measured_fraction_theta_max 0.994
_diffrn_measurement_device_type 'Bruker APEX-II CCD'
_diffrn_measurement_method '\f and \w scans'
_diffrn_radiation_probe x-ray
_diffrn_radiation_type MoK\a
_diffrn_radiation_wavelength 0.71073
_diffrn_reflns_av_R_equivalents 0.0358
_diffrn_reflns_av_unetI/netI 0.0285
_diffrn_reflns_Laue_measured_fraction_full 0.996
_diffrn_reflns_Laue_measured_fraction_max 0.994
_diffrn_reflns_limit_h_max 10
_diffrn_reflns_limit_h_min -10
_diffrn_reflns_limit_k_max 10
_diffrn_reflns_limit_k_min -10
_diffrn_reflns_limit_l_max 14
_diffrn_reflns_limit_l_min -14
_diffrn_reflns_number 11650
_diffrn_reflns_point_group_measured_fraction_full 0.996
_diffrn_reflns_point_group_measured_fraction_max 0.994
_diffrn_reflns_theta_full 25.242
_diffrn_reflns_theta_max 26.392
_diffrn_reflns_theta_min 3.149
_exptl_absorpt_coefficient_mu 0.081
_exptl_absorpt_correction_T_max 0.9281
_exptl_absorpt_correction_T_min 0.8323
_exptl_absorpt_correction_type multi-scan
_exptl_absorpt_process_details 'SADABS V2012/1 (Bruker AXS Inc.)'
_exptl_crystal_colour brown
_exptl_crystal_density_diffrn 1.317
_exptl_crystal_description parallelepiped
_exptl_crystal_F_000 288
_exptl_crystal_size_max 0.430
_exptl_crystal_size_mid 0.420
_exptl_crystal_size_min 0.400
_refine_diff_density_max 0.547
_refine_diff_density_min -0.240
_refine_diff_density_rms 0.056
_refine_ls_extinction_method none
_refine_ls_goodness_of_fit_ref 1.021
_refine_ls_hydrogen_treatment constr
_refine_ls_matrix_type full
_refine_ls_number_parameters 190
_refine_ls_number_reflns 2813
_refine_ls_number_restraints 0
_refine_ls_restrained_S_all 1.021
_refine_ls_R_factor_all 0.0619
_refine_ls_R_factor_gt 0.0533
_refine_ls_shift/su_max 0.000
_refine_ls_shift/su_mean 0.000
_refine_ls_structure_factor_coef Fsqd
_refine_ls_weighting_details 'w=1/[\s^2^(Fo^2^)+(0.1001P)^2^+0.2821P] where P=(Fo^2^+2Fc^2^)/3'
_refine_ls_weighting_scheme calc
_refine_ls_wR_factor_gt 0.1515
_refine_ls_wR_factor_ref 0.1625
_reflns_Friedel_coverage 0.000
_reflns_number_gt 2375
_reflns_number_total 2813
_reflns_threshold_expression 'I > 2\s(I)'
_cod_data_source_file c6gc02396g2.cif
_cod_data_source_block int2
_cod_depositor_comments
;
The following automatic conversions were performed:

'_symmetry_cell_setting' value 'Triclinic' changed to 'triclinic'
according to
/usr/data/users/saulius/crontab/automatic-downloads/rss-feeds/RSC/lib/dictionaries/cif_core.dic
dictionary named 'cif_core.dic' version 2.4.2 from 2011-04-26.

Automatic conversion script
Id: cif_fix_values 4268 2015-11-12 08:31:59Z antanas 

 Adding full bibliography for 7226889--7226892.cif.
;
_cod_original_cell_volume 689.29(9)
_cod_original_sg_symbol_H-M P-1
_cod_database_code 7226892
_shelx_shelxl_version_number 2014/7
_shelx_space_group_comment
; 
The symmetry employed for this shelxl refinement is uniquely defined 
by the following loop, which should always be used as a source of 
symmetry information in preference to the above space-group names. 
They are only intended as comments. 
;
_shelx_estimated_absorpt_t_min 0.966
_shelx_estimated_absorpt_t_max 0.968

loop_
_space_group_symop_operation_xyz
'x, y, z'
'-x, -y, -z'

loop_
_atom_site_label
_atom_site_type_symbol
_atom_site_fract_x
_atom_site_fract_y
_atom_site_fract_z
_atom_site_U_iso_or_equiv
_atom_site_adp_type
_atom_site_occupancy
_atom_site_site_symmetry_order
_atom_site_calc_flag
_atom_site_refinement_flags_posn
_atom_site_refinement_flags_adp
O O 0.1790(2) 0.49565(19) 0.26265(12) 0.0482(4) Uani 1 1 d . .
N N 0.39201(18) 0.69798(18) 0.49577(12) 0.0255(3) Uani 1 1 d . .
C1 C 0.4829(2) 0.8015(2) 0.61702(14) 0.0235(3) Uani 1 1 d . .
C2 C 0.6069(2) 0.9913(2) 0.64990(17) 0.0303(4) Uani 1 1 d . .
H2 H 0.6263 1.0411 0.5868 0.036 Uiso 1 1 calc R U
C3 C 0.6979(2) 1.1019(2) 0.77075(17) 0.0347(4) Uani 1 1 d . .
H3 H 0.7800 1.2283 0.7914 0.042 Uiso 1 1 calc R U
C4 C 0.6705(2) 1.0294(2) 0.86570(16) 0.0338(4) Uani 1 1 d . .
H4 H 0.7349 1.1075 0.9498 0.041 Uiso 1 1 calc R U
C5 C 0.5521(2) 0.8477(2) 0.83755(15) 0.0280(4) Uani 1 1 d . .
H5 H 0.5349 0.8014 0.9025 0.034 Uiso 1 1 calc R U
C6 C 0.4548(2) 0.7279(2) 0.71263(14) 0.0219(3) Uani 1 1 d . .
C7 C 0.33094(19) 0.5381(2) 0.67739(14) 0.0212(3) Uani 1 1 d . .
C8 C 0.2374(2) 0.4344(2) 0.55436(14) 0.0222(3) Uani 1 1 d . .
C9 C 0.0992(2) 0.2338(2) 0.51249(15) 0.0283(4) Uani 1 1 d . .
H9A H 0.1632 0.1568 0.4912 0.034 Uiso 1 1 calc R U
H9B H 0.0378 0.2152 0.5834 0.034 Uiso 1 1 calc R U
C10 C -0.0422(2) 0.1702(2) 0.39980(17) 0.0356(4) Uani 1 1 d . .
H10A H -0.1202 0.2319 0.4245 0.043 Uiso 1 1 calc R U
H10B H -0.1205 0.0354 0.3705 0.043 Uiso 1 1 calc R U
C11 C 0.0469(3) 0.2146(2) 0.29321(16) 0.0396(5) Uani 1 1 d . .
H11A H 0.1200 0.1478 0.2659 0.048 Uiso 1 1 calc R U
H11B H -0.0485 0.1713 0.2203 0.048 Uiso 1 1 calc R U
C12 C 0.1677(2) 0.4182(2) 0.33286(15) 0.0292(4) Uani 1 1 d . .
C13 C 0.2735(2) 0.5233(2) 0.46709(14) 0.0229(3) Uani 1 1 d . .
C14 C 0.30141(19) 0.45389(19) 0.77366(13) 0.0223(3) Uani 1 1 d . .
C15 C 0.1977(2) 0.4901(2) 0.86355(15) 0.0290(4) Uani 1 1 d . .
H15 H 0.1453 0.5682 0.8635 0.035 Uiso 1 1 calc R U
C16 C 0.1702(2) 0.4130(2) 0.95361(16) 0.0328(4) Uani 1 1 d . .
H16 H 0.0999 0.4390 1.0153 0.039 Uiso 1 1 calc R U
C17 C 0.2457(2) 0.2980(2) 0.95307(15) 0.0309(4) Uani 1 1 d . .
H17 H 0.2259 0.2438 1.0139 0.037 Uiso 1 1 calc R U
C18 C 0.3493(2) 0.2620(2) 0.86457(15) 0.0301(4) Uani 1 1 d . .
H18 H 0.4015 0.1838 0.8650 0.036 Uiso 1 1 calc R U
C19 C 0.3780(2) 0.3395(2) 0.77461(14) 0.0263(4) Uani 1 1 d . .
H19 H 0.4498 0.3145 0.7139 0.032 Uiso 1 1 calc R U

loop_
_atom_site_aniso_label
_atom_site_aniso_U_11
_atom_site_aniso_U_22
_atom_site_aniso_U_33
_atom_site_aniso_U_23
_atom_site_aniso_U_13
_atom_site_aniso_U_12
O 0.0586(9) 0.0450(8) 0.0342(7) 0.0239(6) -0.0015(6) 0.0117(7)
N 0.0272(7) 0.0262(7) 0.0252(7) 0.0135(5) 0.0061(5) 0.0114(5)
C1 0.0228(7) 0.0246(8) 0.0251(8) 0.0119(6) 0.0044(6) 0.0108(6)
C2 0.0311(8) 0.0255(8) 0.0364(9) 0.0178(7) 0.0052(7) 0.0104(7)
C3 0.0341(9) 0.0202(8) 0.0404(10) 0.0105(7) -0.0001(7) 0.0055(7)
C4 0.0360(9) 0.0258(8) 0.0293(9) 0.0062(7) -0.0018(7) 0.0091(7)
C5 0.0309(8) 0.0260(8) 0.0259(8) 0.0108(7) 0.0025(6) 0.0116(7)
C6 0.0223(7) 0.0219(7) 0.0230(7) 0.0098(6) 0.0041(6) 0.0107(6)
C7 0.0218(7) 0.0224(7) 0.0229(7) 0.0114(6) 0.0060(6) 0.0111(6)
C8 0.0230(7) 0.0220(7) 0.0227(7) 0.0097(6) 0.0056(6) 0.0104(6)
C9 0.0318(8) 0.0226(8) 0.0246(8) 0.0099(6) 0.0036(6) 0.0070(6)
C10 0.0356(9) 0.0272(8) 0.0339(9) 0.0111(7) -0.0011(7) 0.0066(7)
C11 0.0488(11) 0.0327(10) 0.0223(8) 0.0073(7) -0.0028(7) 0.0087(8)
C12 0.0321(8) 0.0331(9) 0.0231(8) 0.0127(7) 0.0051(6) 0.0141(7)
C13 0.0244(7) 0.0238(7) 0.0220(7) 0.0102(6) 0.0054(6) 0.0113(6)
C14 0.0227(7) 0.0195(7) 0.0191(7) 0.0082(6) 0.0001(5) 0.0045(6)
C15 0.0320(8) 0.0327(8) 0.0292(8) 0.0167(7) 0.0086(6) 0.0171(7)
C16 0.0328(9) 0.0431(10) 0.0281(8) 0.0196(7) 0.0115(7) 0.0176(7)
C17 0.0323(8) 0.0346(9) 0.0257(8) 0.0190(7) 0.0027(6) 0.0095(7)
C18 0.0339(9) 0.0283(8) 0.0303(8) 0.0140(7) 0.0009(7) 0.0145(7)
C19 0.0291(8) 0.0251(8) 0.0237(7) 0.0097(6) 0.0044(6) 0.0114(6)

loop_
_atom_type_symbol
_atom_type_description
_atom_type_scat_dispersion_real
_atom_type_scat_dispersion_imag
_atom_type_scat_source
C C 0.0033 0.0016 'International Tables Vol C Tables 4.2.6.8 and 6.1.1.4'
H H 0.0000 0.0000 'International Tables Vol C Tables 4.2.6.8 and 6.1.1.4'
N N 0.0061 0.0033 'International Tables Vol C Tables 4.2.6.8 and 6.1.1.4'
O O 0.0106 0.0060 'International Tables Vol C Tables 4.2.6.8 and 6.1.1.4'

loop_
_geom_angle_atom_site_label_1
_geom_angle_atom_site_label_2
_geom_angle_atom_site_label_3
_geom_angle
C13 N C1 117.98(13)
N C1 C2 118.49(14)
N C1 C6 122.28(14)
C2 C1 C6 119.21(14)
C3 C2 C1 120.73(15)
C2 C3 C4 120.23(15)
C5 C4 C3 120.63(15)
C4 C5 C6 120.83(15)
C5 C6 C7 123.49(13)
C5 C6 C1 118.36(14)
C7 C6 C1 118.15(13)
C8 C7 C6 119.18(13)
C8 C7 C14 120.86(13)
C6 C7 C14 119.95(13)
C7 C8 C13 117.90(13)
C7 C8 C9 121.55(13)
C13 C8 C9 120.55(13)
C10 C9 C8 112.81(13)
C9 C10 C11 110.80(15)
C12 C11 C10 111.67(14)
O C12 C11 122.10(15)
O C12 C13 121.00(15)
C11 C12 C13 116.90(13)
N C13 C8 124.46(14)
N C13 C12 115.61(13)
C8 C13 C12 119.89(13)
C15 C14 C19 119.35(13)
C15 C14 C7 120.13(13)
C19 C14 C7 120.52(13)
C14 C15 C16 120.51(15)
C17 C16 C15 119.70(15)
C18 C17 C16 120.13(14)
C17 C18 C19 120.39(15)
C18 C19 C14 119.91(14)

loop_
_geom_bond_atom_site_label_1
_geom_bond_atom_site_label_2
_geom_bond_distance
O C12 1.200(2)
N C13 1.323(2)
N C1 1.359(2)
C1 C2 1.425(2)
C1 C6 1.429(2)
C2 C3 1.361(2)
C3 C4 1.415(2)
C4 C5 1.370(2)
C5 C6 1.419(2)
C6 C7 1.421(2)
C7 C8 1.381(2)
C7 C14 1.4961(19)
C8 C13 1.429(2)
C8 C9 1.511(2)
C9 C10 1.507(2)
C10 C11 1.517(3)
C11 C12 1.503(2)
C12 C13 1.513(2)
C14 C15 1.389(2)
C14 C19 1.392(2)
C15 C16 1.390(2)
C16 C17 1.386(2)
C17 C18 1.378(2)
C18 C19 1.391(2)
